data_7018765
loop_
_publ_author_name
'Lakshmi, V.'
'Ravikanth, M.'

_publ_section_title
;
 Brominated boron dipyrrins: synthesis, structure, spectral and
 electrochemical properties
;
_journal_issue 19
_journal_name_full 'Dalton Transactions'
_journal_page_first 5903
_journal_paper_doi 10.1039/c2dt00019a
_journal_volume 41
_journal_year 2012
_chemical_formula_moiety 'C16 H8 B Br5 F2 N2 O'
_chemical_formula_sum 'C16 H8 B Br5 F2 N2 O'
_chemical_formula_weight 692.60
_chemical_name_systematic
;
?
;
_space_group_IT_number 14
_symmetry_cell_setting monoclinic
_symmetry_space_group_name_Hall '-P 2yn'
_symmetry_space_group_name_H-M 'P 1 21/n 1'
_atom_sites_solution_hydrogens geom
_atom_sites_solution_primary direct
_atom_sites_solution_secondary difmap
_audit_creation_method SHELXL-97
_cell_angle_alpha 90.00
_cell_angle_beta 90.84(2)
_cell_angle_gamma 90.00
_cell_formula_units_Z 4
_cell_length_a 8.9535(17)
_cell_length_b 19.702(4)
_cell_length_c 11.172(3)
_cell_measurement_reflns_used 3242
_cell_measurement_temperature 150(2)
_cell_measurement_theta_max 30.4395
_cell_measurement_theta_min 3.5512
_cell_volume 1970.5(8)
_computing_cell_refinement
;
CrysAlisPro, Oxford Diffraction Ltd.,
Version 1.171.33.66 (release 28-04-2010 CrysAlis171 .NET)
(compiled Apr 28 2010,14:27:37)
;
_computing_data_collection
;
CrysAlisPro, Oxford Diffraction Ltd.,
Version 1.171.33.66 (release 28-04-2010 CrysAlis171 .NET)
(compiled Apr 28 2010,14:27:37)
;
_computing_data_reduction
;
CrysAlisPro, Oxford Diffraction Ltd.,
Version 1.171.33.66 (release 28-04-2010 CrysAlis171 .NET)
(compiled Apr 28 2010,14:27:37)
;
_computing_molecular_graphics 'SHELXTL (Sheldrick, 2008)'
_computing_publication_material 'SHELXTL (Sheldrick, 2008)'
_computing_structure_refinement 'SHELXL-97 (Sheldrick, 2008)'
_computing_structure_solution 'SHELXS-97 (Sheldrick, 2008)'
_diffrn_ambient_temperature 150(2)
_diffrn_detector_area_resol_mean 15.9948
_diffrn_measured_fraction_theta_full 0.998
_diffrn_measured_fraction_theta_max 0.999
_diffrn_measurement_device_type 'Xcalibur, Sapphire3'
_diffrn_measurement_method '\w scans'
_diffrn_radiation_monochromator graphite
_diffrn_radiation_source 'Enhance (Mo) X-ray Source'
_diffrn_radiation_type MoK\a
_diffrn_radiation_wavelength 0.71073
_diffrn_reflns_av_R_equivalents 0.1355
_diffrn_reflns_av_sigmaI/netI 0.2301
_diffrn_reflns_limit_h_max 12
_diffrn_reflns_limit_h_min -12
_diffrn_reflns_limit_k_max 27
_diffrn_reflns_limit_k_min -28
_diffrn_reflns_limit_l_max 15
_diffrn_reflns_limit_l_min -15
_diffrn_reflns_number 21069
_diffrn_reflns_theta_full 25.50
_diffrn_reflns_theta_max 30.51
_diffrn_reflns_theta_min 3.56
_exptl_absorpt_coefficient_mu 10.224
_exptl_absorpt_correction_T_max 0.2605
_exptl_absorpt_correction_T_min 0.1619
_exptl_absorpt_correction_type multi-scan
_exptl_absorpt_process_details
;
CrysAlisPro, Oxford Diffraction Ltd.,
Version 1.171.33.66 (release 28-04-2010 CrysAlis171 .NET)
(compiled Apr 28 2010,14:27:37)
Empirical absorption correction using spherical harmonics,
implemented in SCALE3 ABSPACK scaling algorithm.
;
_exptl_crystal_colour red
_exptl_crystal_density_diffrn 2.335
_exptl_crystal_density_method 'not measured'
_exptl_crystal_description prism
_exptl_crystal_F_000 1296
_exptl_crystal_size_max 0.28
_exptl_crystal_size_mid 0.22
_exptl_crystal_size_min 0.18
_refine_diff_density_max 2.201
_refine_diff_density_min -1.301
_refine_diff_density_rms 0.183
_refine_ls_extinction_method none
_refine_ls_goodness_of_fit_ref 0.863
_refine_ls_hydrogen_treatment constr
_refine_ls_matrix_type full
_refine_ls_number_parameters 245
_refine_ls_number_reflns 5993
_refine_ls_number_restraints 0
_refine_ls_restrained_S_all 0.863
_refine_ls_R_factor_all 0.1842
_refine_ls_R_factor_gt 0.0686
_refine_ls_shift/su_max 0.000
_refine_ls_shift/su_mean 0.000
_refine_ls_structure_factor_coef Fsqd
_refine_ls_weighting_details 'calc w=1/[\s^2^(Fo^2^)+(0.0692P)^2^] where P=(Fo^2^+2Fc^2^)/3'
_refine_ls_weighting_scheme calc
_refine_ls_wR_factor_gt 0.1528
_refine_ls_wR_factor_ref 0.1679
_reflns_number_gt 2036
_reflns_number_total 5993
_reflns_threshold_expression >2sigma(I)
_cod_data_source_file c2dt00019a.txt
_cod_data_source_block mr044a
_cod_original_cell_volume 1970.6(7)
_cod_original_sg_symbol_H-M 'P 21/n'
_cod_database_code 7018765

loop_
_symmetry_equiv_pos_as_xyz
'x, y, z'
'-x+1/2, y+1/2, -z+1/2'
'-x, -y, -z'
'x-1/2, -y-1/2, z-1/2'

loop_
_atom_site_label
_atom_site_type_symbol
_atom_site_fract_x
_atom_site_fract_y
_atom_site_fract_z
_atom_site_U_iso_or_equiv
_atom_site_adp_type
_atom_site_occupancy
_atom_site_symmetry_multiplicity
_atom_site_calc_flag
_atom_site_refinement_flags
B1 B 0.3131(13) 0.5701(5) 0.5077(10) 0.039(3) Uani 1 1 d .
Br1 Br 0.86184(11) 0.70462(5) 0.50265(9) 0.0468(3) Uani 1 1 d .
Br2 Br 0.07804(11) 0.47468(5) 0.34305(10) 0.0514(3) Uani 1 1 d .
Br3 Br 0.21622(12) 0.48372(5) 0.03966(9) 0.0506(3) Uani 1 1 d .
Br4 Br 0.72861(13) 0.69618(6) 0.80137(9) 0.0572(3) Uani 1 1 d .
Br5 Br 0.38487(12) 0.60244(6) 0.79298(9) 0.0574(3) Uani 1 1 d .
F1 F 0.1911(5) 0.6087(2) 0.5303(4) 0.0426(13) Uani 1 1 d .
F2 F 0.3110(6) 0.5077(2) 0.5625(4) 0.0455(14) Uani 1 1 d .
O1 O 0.9708(7) 0.7121(2) 0.0041(5) 0.0327(14) Uani 1 1 d .
N1 N 0.4592(8) 0.6094(3) 0.5487(6) 0.0290(16) Uani 1 1 d .
N2 N 0.3314(8) 0.5589(3) 0.3688(6) 0.0334(17) Uani 1 1 d .
C1 C 0.5027(12) 0.6260(4) 0.6618(7) 0.043(3) Uani 1 1 d .
C2 C 0.6341(10) 0.6623(4) 0.6643(7) 0.032(2) Uani 1 1 d .
C3 C 0.6833(9) 0.6660(4) 0.5484(8) 0.033(2) Uani 1 1 d .
C4 C 0.5713(10) 0.6328(4) 0.4741(8) 0.030(2) Uani 1 1 d .
C5 C 0.5620(8) 0.6243(3) 0.3515(8) 0.0256(19) Uani 1 1 d .
C6 C 0.4457(9) 0.5876(4) 0.2983(7) 0.0266(19) Uani 1 1 d .
C7 C 0.4214(9) 0.5689(4) 0.1757(7) 0.030(2) Uani 1 1 d .
H7 H 0.4792 0.5818 0.1088 0.036 Uiso 1 1 calc R
C8 C 0.2987(10) 0.5289(4) 0.1755(7) 0.036(2) Uani 1 1 d .
C9 C 0.2423(10) 0.5233(4) 0.2930(8) 0.038(2) Uani 1 1 d .
C10 C 0.6755(9) 0.6495(4) 0.2685(7) 0.029(2) Uani 1 1 d .
C11 C 0.6566(9) 0.7080(4) 0.2009(7) 0.0280(19) Uani 1 1 d .
H11 H 0.5697 0.7347 0.2128 0.034 Uiso 1 1 calc R
C12 C 0.7559(11) 0.7287(4) 0.1192(7) 0.034(2) Uani 1 1 d .
H12 H 0.7397 0.7700 0.0771 0.041 Uiso 1 1 calc R
C13 C 0.8842(10) 0.6894(4) 0.0955(8) 0.034(2) Uani 1 1 d .
C14 C 0.9092(10) 0.6317(4) 0.1611(8) 0.035(2) Uani 1 1 d .
H14 H 0.9968 0.6056 0.1488 0.042 Uiso 1 1 calc R
C15 C 0.8055(9) 0.6112(4) 0.2464(8) 0.035(2) Uani 1 1 d .
H15 H 0.8228 0.5706 0.2903 0.042 Uiso 1 1 calc R
C16 C 1.0831(11) 0.6683(4) -0.0326(9) 0.048(3) Uani 1 1 d .
H16A H 1.1611 0.6657 0.0297 0.072 Uiso 1 1 calc R
H16B H 1.1263 0.6852 -0.1069 0.072 Uiso 1 1 calc R
H16C H 1.0410 0.6230 -0.0464 0.072 Uiso 1 1 calc R

loop_
_atom_site_aniso_label
_atom_site_aniso_U_11
_atom_site_aniso_U_22
_atom_site_aniso_U_33
_atom_site_aniso_U_23
_atom_site_aniso_U_13
_atom_site_aniso_U_12
B1 0.039(7) 0.043(6) 0.035(6) 0.004(5) 0.007(5) -0.002(6)
Br1 0.0397(6) 0.0567(6) 0.0438(6) -0.0013(5) -0.0087(5) -0.0043(5)
Br2 0.0380(6) 0.0478(6) 0.0686(8) 0.0039(5) 0.0048(5) -0.0011(5)
Br3 0.0523(7) 0.0543(6) 0.0449(6) -0.0053(5) -0.0108(5) -0.0106(5)
Br4 0.0689(8) 0.0739(7) 0.0283(5) -0.0088(5) -0.0134(5) 0.0071(6)
Br5 0.0598(7) 0.0810(8) 0.0317(6) 0.0036(5) 0.0131(5) 0.0150(6)
F1 0.024(3) 0.045(3) 0.059(4) -0.007(3) 0.015(2) 0.015(2)
F2 0.059(4) 0.043(3) 0.036(3) 0.011(2) 0.014(3) 0.005(3)
O1 0.038(4) 0.030(3) 0.030(3) 0.009(2) 0.006(3) -0.009(3)
N1 0.035(4) 0.028(4) 0.024(4) -0.003(3) 0.003(3) 0.005(3)
N2 0.030(4) 0.036(4) 0.035(4) -0.001(3) 0.002(3) -0.002(4)
C1 0.072(8) 0.044(5) 0.014(4) 0.005(4) 0.017(5) 0.029(5)
C2 0.028(5) 0.039(5) 0.029(5) -0.008(4) -0.005(4) 0.008(4)
C3 0.028(5) 0.032(5) 0.039(6) -0.002(4) -0.001(4) 0.014(4)
C4 0.034(5) 0.025(4) 0.031(5) -0.001(4) 0.000(4) 0.011(4)
C5 0.019(5) 0.014(4) 0.043(6) 0.005(3) -0.001(4) 0.003(3)
C6 0.028(5) 0.026(4) 0.027(5) 0.006(3) 0.008(4) 0.003(4)
C7 0.023(5) 0.036(5) 0.030(5) 0.007(4) -0.003(4) -0.010(4)
C8 0.034(6) 0.044(5) 0.030(5) -0.005(4) -0.008(4) 0.013(5)
C9 0.040(6) 0.024(5) 0.049(6) -0.003(4) 0.005(5) 0.007(4)
C10 0.023(5) 0.028(5) 0.036(5) -0.002(4) -0.012(4) -0.003(4)
C11 0.029(5) 0.021(4) 0.034(5) 0.003(4) 0.002(4) 0.007(4)
C12 0.060(7) 0.022(4) 0.020(5) 0.003(3) -0.003(4) 0.005(4)
C13 0.043(6) 0.026(5) 0.034(5) -0.001(4) -0.006(4) -0.003(4)
C14 0.031(5) 0.041(5) 0.033(5) 0.012(4) 0.011(4) 0.002(4)
C15 0.033(5) 0.033(5) 0.039(6) 0.013(4) 0.005(4) 0.003(4)
C16 0.044(6) 0.054(6) 0.047(7) 0.008(5) 0.012(5) -0.009(5)

loop_
_atom_type_symbol
_atom_type_description
_atom_type_scat_dispersion_real
_atom_type_scat_dispersion_imag
_atom_type_scat_source
C C 0.0033 0.0016 'International Tables Vol C Tables 4.2.6.8 and 6.1.1.4'
H H 0.0000 0.0000 'International Tables Vol C Tables 4.2.6.8 and 6.1.1.4'
N N 0.0061 0.0033 'International Tables Vol C Tables 4.2.6.8 and 6.1.1.4'
O O 0.0106 0.0060 'International Tables Vol C Tables 4.2.6.8 and 6.1.1.4'
F F 0.0171 0.0103 'International Tables Vol C Tables 4.2.6.8 and 6.1.1.4'
Br Br -0.2901 2.4595 'International Tables Vol C Tables 4.2.6.8 and 6.1.1.4'
B B 0.0013 0.0007 'International Tables Vol C Tables 4.2.6.8 and 6.1.1.4'

loop_
_geom_angle_atom_site_label_1
_geom_angle_atom_site_label_2
_geom_angle_atom_site_label_3
_geom_angle
_geom_angle_site_symmetry_3
F1 B1 F2 113.7(8) .
F1 B1 N2 110.9(8) .
F2 B1 N2 108.3(7) .
F1 B1 N1 109.7(7) .
F2 B1 N1 109.0(8) .
N2 B1 N1 104.8(7) .
C9 Br2 F1 171.8(3) 3_566
C13 O1 C16 115.9(6) .
C1 N1 C4 106.2(8) .
C1 N1 B1 127.8(8) .
C4 N1 B1 126.1(7) .
C9 N2 C6 106.5(7) .
C9 N2 B1 128.3(7) .
C6 N2 B1 125.2(7) .
N1 C1 C2 112.2(8) .
N1 C1 Br5 120.7(8) .
C2 C1 Br5 127.0(7) .
C3 C2 C1 107.1(7) .
C3 C2 Br4 127.3(7) .
C1 C2 Br4 125.5(7) .
C2 C3 C4 106.7(8) .
C2 C3 Br1 124.9(7) .
C4 C3 Br1 128.4(7) .
C5 C4 N1 121.4(8) .
C5 C4 C3 130.8(8) .
N1 C4 C3 107.8(7) .
C4 C5 C6 121.3(7) .
C4 C5 C10 123.5(7) .
C6 C5 C10 115.2(7) .
C5 C6 N2 120.7(7) .
C5 C6 C7 130.0(7) .
N2 C6 C7 109.1(7) .
C8 C7 C6 105.3(7) .
C8 C7 H7 127.4 .
C6 C7 H7 127.4 .
C7 C8 C9 110.1(7) .
C7 C8 Br3 125.5(7) .
C9 C8 Br3 124.3(7) .
N2 C9 C8 108.9(8) .
N2 C9 Br2 123.0(7) .
C8 C9 Br2 128.0(7) .
C11 C10 C15 116.3(8) .
C11 C10 C5 123.0(7) .
C15 C10 C5 120.5(7) .
C12 C11 C10 123.0(8) .
C12 C11 H11 118.5 .
C10 C11 H11 118.5 .
C11 C12 C13 120.5(7) .
C11 C12 H12 119.8 .
C13 C12 H12 119.8 .
O1 C13 C14 125.6(8) .
O1 C13 C12 115.5(7) .
C14 C13 C12 118.8(8) .
C13 C14 C15 119.9(8) .
C13 C14 H14 120.0 .
C15 C14 H14 120.0 .
C14 C15 C10 121.4(8) .
C14 C15 H15 119.3 .
C10 C15 H15 119.3 .
O1 C16 H16A 109.5 .
O1 C16 H16B 109.5 .
H16A C16 H16B 109.5 .
O1 C16 H16C 109.5 .
H16A C16 H16C 109.5 .
H16B C16 H16C 109.5 .

loop_
_geom_bond_atom_site_label_1
_geom_bond_atom_site_label_2
_geom_bond_distance
_geom_bond_site_symmetry_2
B1 F1 1.357(11) .
B1 F2 1.375(11) .
B1 N2 1.579(13) .
B1 N1 1.582(12) .
Br1 C3 1.849(9) .
Br2 C9 1.848(9) .
Br2 F1 3.257(5) 3_566
Br3 C8 1.899(8) .
Br4 C2 1.862(8) .
Br5 C1 1.876(9) .
O1 C13 1.367(10) .
O1 C16 1.392(10) .
N1 C1 1.357(11) .
N1 C4 1.392(10) .
N2 C9 1.351(10) .
N2 C6 1.418(10) .
C1 C2 1.377(13) .
C2 C3 1.376(11) .
C3 C4 1.449(12) .
C4 C5 1.381(11) .
C5 C6 1.394(11) .
C5 C10 1.472(11) .
C6 C7 1.432(11) .
C7 C8 1.353(11) .
C7 H7 0.9500 .
C8 C9 1.417(12) .
C10 C11 1.387(10) .
C10 C15 1.413(11) .
C11 C12 1.347(11) .
C11 H11 0.9500 .
C12 C13 1.413(12) .
C12 H12 0.9500 .
C13 C14 1.369(11) .
C14 C15 1.399(11) .
C14 H14 0.9500 .
C15 H15 0.9500 .
C16 H16A 0.9800 .
C16 H16B 0.9800 .
C16 H16C 0.9800 .

loop_
_geom_hbond_atom_site_label_D
_geom_hbond_atom_site_label_H
_geom_hbond_atom_site_label_A
_geom_hbond_distance_DH
_geom_hbond_distance_HA
_geom_hbond_distance_DA
_geom_hbond_angle_DHA
_geom_hbond_site_symmetry_A
C12 H12 F1 0.95 2.48 3.402(9) 162.5 4_675

loop_
_geom_torsion_atom_site_label_1
_geom_torsion_atom_site_label_2
_geom_torsion_atom_site_label_3
_geom_torsion_atom_site_label_4
_geom_torsion
_geom_torsion_site_symmetry_1
F1 B1 N1 C1 66.7(10) .
F2 B1 N1 C1 -58.3(11) .
N2 B1 N1 C1 -174.1(7) .
F1 B1 N1 C4 -114.6(9) .
F2 B1 N1 C4 120.3(8) .
N2 B1 N1 C4 4.5(10) .
F1 B1 N2 C9 -67.2(11) .
F2 B1 N2 C9 58.2(11) .
N1 B1 N2 C9 174.4(7) .
F1 B1 N2 C6 110.2(9) .
F2 B1 N2 C6 -124.4(8) .
N1 B1 N2 C6 -8.1(10) .
C4 N1 C1 C2 3.2(9) .
B1 N1 C1 C2 -177.9(8) .
C4 N1 C1 Br5 -178.9(5) .
B1 N1 C1 Br5 -0.1(11) .
N1 C1 C2 C3 -3.7(10) .
Br5 C1 C2 C3 178.6(6) .
N1 C1 C2 Br4 178.6(5) .
Br5 C1 C2 Br4 0.8(11) .
C1 C2 C3 C4 2.6(9) .
Br4 C2 C3 C4 -179.8(6) .
C1 C2 C3 Br1 -175.8(6) .
Br4 C2 C3 Br1 1.8(11) .
C1 N1 C4 C5 -179.7(7) .
B1 N1 C4 C5 1.4(11) .
C1 N1 C4 C3 -1.5(8) .
B1 N1 C4 C3 179.7(7) .
C2 C3 C4 C5 177.4(8) .
Br1 C3 C4 C5 -4.3(12) .
C2 C3 C4 N1 -0.7(8) .
Br1 C3 C4 N1 177.6(5) .
N1 C4 C5 C6 -4.8(11) .
C3 C4 C5 C6 177.3(7) .
N1 C4 C5 C10 178.4(7) .
C3 C4 C5 C10 0.6(13) .
C4 C5 C6 N2 1.2(11) .
C10 C5 C6 N2 178.2(7) .
C4 C5 C6 C7 -174.9(7) .
C10 C5 C6 C7 2.1(11) .
C9 N2 C6 C5 -176.0(7) .
B1 N2 C6 C5 6.1(11) .
C9 N2 C6 C7 0.9(8) .
B1 N2 C6 C7 -177.0(7) .
C5 C6 C7 C8 174.9(8) .
N2 C6 C7 C8 -1.6(9) .
C6 C7 C8 C9 1.6(9) .
C6 C7 C8 Br3 -176.3(6) .
C6 N2 C9 C8 0.2(8) .
B1 N2 C9 C8 178.0(8) .
C6 N2 C9 Br2 178.8(5) .
B1 N2 C9 Br2 -3.5(11) .
C7 C8 C9 N2 -1.2(9) .
Br3 C8 C9 N2 176.8(5) .
C7 C8 C9 Br2 -179.7(6) .
Br3 C8 C9 Br2 -1.7(11) .
F1 Br2 C9 N2 -15(2) 3_566
F1 Br2 C9 C8 162.9(13) 3_566
C4 C5 C10 C11 -101.9(10) .
C6 C5 C10 C11 81.1(9) .
C4 C5 C10 C15 83.7(10) .
C6 C5 C10 C15 -93.3(9) .
C15 C10 C11 C12 -0.8(12) .
C5 C10 C11 C12 -175.4(8) .
C10 C11 C12 C13 2.2(13) .
C16 O1 C13 C14 7.7(12) .
C16 O1 C13 C12 -170.0(7) .
C11 C12 C13 O1 174.8(7) .
C11 C12 C13 C14 -3.1(13) .
O1 C13 C14 C15 -175.0(8) .
C12 C13 C14 C15 2.6(13) .
C13 C14 C15 C10 -1.3(13) .
C11 C10 C15 C14 0.3(12) .
C5 C10 C15 C14 175.1(8) .
